data_4337633
loop_
_publ_author_name
'Sundberg, Jonas'
'Witt, Hannes'
'Cameron, Lisa'
'H\%akansson, Mikael'
'Bendix, Jesper'
'McKenzie, Christine J.'

_publ_section_title
;
 A versatile dinucleating ligand containing sulfonamide groups.
;
_journal_issue 6
_journal_name_full 'Inorganic chemistry'
_journal_page_first 2873
_journal_page_last 2882
_journal_paper_doi 10.1021/ic402599e
_journal_volume 53
_journal_year 2014
_chemical_formula_moiety 'C38 H36 Cu3 N8 O11 S4, H2O'
_chemical_formula_sum 'C38 H38 Cu3 N8 O12 S4'
_chemical_formula_weight 1117.62
_space_group_IT_number 15
_symmetry_cell_setting monoclinic
_symmetry_space_group_name_Hall '-C 2yc'
_symmetry_space_group_name_H-M 'C 1 2/c 1'
_atom_sites_solution_hydrogens geom
_atom_sites_solution_primary direct
_atom_sites_solution_secondary difmap
_audit_creation_method SHELXL-97
_cell_angle_alpha 90.00
_cell_angle_beta 97.787(6)
_cell_angle_gamma 90.00
_cell_formula_units_Z 4
_cell_length_a 25.662(4)
_cell_length_b 9.2714(14)
_cell_length_c 20.309(3)
_cell_measurement_reflns_used 4090
_cell_measurement_temperature 293(2)
_cell_measurement_theta_max 25.0
_cell_measurement_theta_min 2.50
_cell_volume 4787.4(13)
_computing_molecular_graphics 'Mercury 3.11 (Macrae at al., 2006) and POV-RAY (Cason, 2003)'
_computing_structure_refinement 'SHELXL-97 (Sheldrick, 1997)'
_diffrn_ambient_temperature 293(2)
_diffrn_measured_fraction_theta_full 0.981
_diffrn_measured_fraction_theta_max 0.981
_diffrn_measurement_device_type area
_diffrn_measurement_method '2 degree phi scan'
_diffrn_radiation_monochromator graphite
_diffrn_radiation_source 'rotating anode'
_diffrn_radiation_type MoK\a
_diffrn_radiation_wavelength 0.71073
_diffrn_reflns_av_R_equivalents 0.0000
_diffrn_reflns_av_sigmaI/netI 0.0183
_diffrn_reflns_limit_h_max 30
_diffrn_reflns_limit_h_min 0
_diffrn_reflns_limit_k_max 10
_diffrn_reflns_limit_k_min 0
_diffrn_reflns_limit_l_max 23
_diffrn_reflns_limit_l_min -24
_diffrn_reflns_number 4090
_diffrn_reflns_theta_full 25.00
_diffrn_reflns_theta_max 25.00
_diffrn_reflns_theta_min 2.50
_exptl_absorpt_coefficient_mu 1.560
_exptl_absorpt_correction_T_max 0.69
_exptl_absorpt_correction_T_min 0.68
_exptl_absorpt_correction_type empirical
_exptl_absorpt_process_details 'REQAB CrystalClear'
_exptl_crystal_colour green
_exptl_crystal_density_diffrn 1.551
_exptl_crystal_density_method 'not measured'
_exptl_crystal_description irregular
_exptl_crystal_F_000 2272
_exptl_crystal_size_max 0.20
_exptl_crystal_size_mid 0.20
_exptl_crystal_size_min 0.15
_refine_diff_density_max 1.839
_refine_diff_density_min -0.480
_refine_diff_density_rms 0.093
_refine_ls_extinction_method none
_refine_ls_goodness_of_fit_ref 1.010
_refine_ls_hydrogen_treatment mixed
_refine_ls_matrix_type full
_refine_ls_number_parameters 299
_refine_ls_number_reflns 4090
_refine_ls_number_restraints 0
_refine_ls_restrained_S_all 1.010
_refine_ls_R_factor_all 0.0499
_refine_ls_R_factor_gt 0.0445
_refine_ls_shift/su_max 0.000
_refine_ls_shift/su_mean 0.000
_refine_ls_structure_factor_coef Fsqd
_refine_ls_weighting_details 'calc w=1/[\s^2^(Fo^2^)+(0.0894P)^2^+21.4596P] where P=(Fo^2^+2Fc^2^)/3'
_refine_ls_weighting_scheme calc
_refine_ls_wR_factor_gt 0.1359
_refine_ls_wR_factor_ref 0.1395
_reflns_number_gt 3653
_reflns_number_total 4090
_reflns_threshold_expression >2sigma(I)
_cod_data_source_file ic402599e_si_002.cif
_cod_data_source_block '[Cu3(psmp)2(H2O)]H2O'
_cod_original_sg_symbol_Hall -C2yc
_cod_original_sg_symbol_H-M C2/c
_cod_database_code 4337633

loop_
_symmetry_equiv_pos_as_xyz
'x, y, z'
'-x, y, -z+1/2'
'x+1/2, y+1/2, z'
'-x+1/2, y+1/2, -z+1/2'
'-x, -y, -z'
'x, -y, z-1/2'
'-x+1/2, -y+1/2, -z'
'x+1/2, -y+1/2, z-1/2'

loop_
_atom_site_label
_atom_site_type_symbol
_atom_site_fract_x
_atom_site_fract_y
_atom_site_fract_z
_atom_site_U_iso_or_equiv
_atom_site_adp_type
_atom_site_occupancy
_atom_site_symmetry_multiplicity
_atom_site_calc_flag
_atom_site_refinement_flags
C1 C 0.11201(16) 1.0919(6) 0.0407(2) 0.0416(10) Uani 1 1 d .
H1 H 0.0817 1.0396 0.0264 0.050 Uiso 1 1 calc R
C2 C 0.13653(18) 1.1660(7) -0.0061(2) 0.0524(13) Uani 1 1 d .
H2 H 0.1230 1.1630 -0.0510 0.063 Uiso 1 1 calc R
C3 C 0.18112(19) 1.2433(6) 0.0152(2) 0.0506(12) Uani 1 1 d .
H3 H 0.1974 1.2972 -0.0148 0.061 Uiso 1 1 calc R
C4 C 0.20158(18) 1.2410(5) 0.0811(2) 0.0448(11) Uani 1 1 d .
H4 H 0.2324 1.2909 0.0959 0.054 Uiso 1 1 calc R
C5 C 0.17581(15) 1.1631(4) 0.12557(19) 0.0322(8) Uani 1 1 d .
C6 C 0.19558(17) 1.1514(5) 0.1980(2) 0.0400(10) Uani 1 1 d .
H6A H 0.2337 1.1484 0.2051 0.048 Uiso 1 1 calc R
H6B H 0.1840 1.2335 0.2219 0.048 Uiso 1 1 calc R
C7 C 0.15458(14) 1.0678(5) 0.34686(18) 0.0312(8) Uani 1 1 d .
C8 C 0.18029(17) 1.1426(6) 0.4008(2) 0.0518(13) Uani 1 1 d .
H8 H 0.2169 1.1436 0.4078 0.062 Uiso 1 1 calc R
C9 C 0.15308(19) 1.2155(7) 0.4443(3) 0.0640(17) Uani 1 1 d .
C10 C 0.09893(17) 1.2100(6) 0.4334(2) 0.0467(12) Uani 1 1 d .
H10 H 0.0798 1.2551 0.4633 0.056 Uiso 1 1 calc R
C11 C 0.07198(14) 1.1382(4) 0.37839(18) 0.0292(8) Uani 1 1 d .
C12 C 0.09916(13) 1.0676(4) 0.33227(17) 0.0252(7) Uani 1 1 d .
C13 C 0.1814(2) 1.3000(13) 0.5030(4) 0.134(5) Uani 1 1 d .
H13A H 0.1559 1.3433 0.5275 0.201 Uiso 1 1 calc R
H13B H 0.2026 1.3740 0.4870 0.201 Uiso 1 1 calc R
H13C H 0.2034 1.2358 0.5316 0.201 Uiso 1 1 calc R
C14 C 0.12713(18) 0.6751(5) 0.1585(2) 0.0404(10) Uani 1 1 d .
H14 H 0.1597 0.6950 0.1828 0.048 Uiso 1 1 calc R
C15 C 0.1181(2) 0.5392(5) 0.1315(3) 0.0495(12) Uani 1 1 d .
H15 H 0.1441 0.4687 0.1374 0.059 Uiso 1 1 calc R
C16 C 0.0697(2) 0.5104(5) 0.0956(3) 0.0523(13) Uani 1 1 d .
H16 H 0.0624 0.4197 0.0771 0.063 Uiso 1 1 calc R
C17 C 0.03198(19) 0.6182(5) 0.0876(2) 0.0436(10) Uani 1 1 d .
H17 H -0.0007 0.6008 0.0631 0.052 Uiso 1 1 calc R
C18 C 0.04341(15) 0.7521(4) 0.11629(18) 0.0294(8) Uani 1 1 d .
C19 C 0.00382(15) 0.8716(4) 0.10910(19) 0.0304(8) Uani 1 1 d .
H19A H -0.0004 0.9071 0.0637 0.036 Uiso 1 1 calc R
H19B H -0.0299 0.8346 0.1180 0.036 Uiso 1 1 calc R
Cu1 Cu 0.100456(16) 0.99576(5) 0.18478(2) 0.02519(18) Uani 1 1 d .
Cu2 Cu 0.0000 0.97708(7) 0.2500 0.02257(19) Uani 1 2 d S
N1 N 0.13053(12) 1.0934(4) 0.10548(15) 0.0309(7) Uani 1 1 d .
N2 N 0.17377(13) 1.0168(4) 0.22140(17) 0.0310(7) Uani 1 1 d .
N3 N 0.09053(12) 0.7798(3) 0.15086(16) 0.0307(7) Uani 1 1 d .
N4 N 0.02016(12) 0.9931(3) 0.15555(16) 0.0243(7) Uani 1 1 d .
O1 O 0.17828(12) 0.8205(3) 0.30209(17) 0.0470(8) Uani 1 1 d .
O2 O 0.24694(11) 1.0067(4) 0.31588(16) 0.0454(8) Uani 1 1 d .
O3 O 0.07533(10) 0.9997(3) 0.27850(13) 0.0274(6) Uani 1 1 d .
O4 O 0.00878(11) 1.1788(3) 0.06254(14) 0.0384(7) Uani 1 1 d .
O5 O 0.01692(11) 1.2504(3) 0.17999(14) 0.0393(7) Uani 1 1 d .
O6 O 0.0000 0.7356(4) 0.2500 0.0467(11) Uani 1 2 d S
S1 S 0.19253(4) 0.97041(11) 0.29528(5) 0.0320(3) Uani 1 1 d .
S2 S -0.00266(3) 1.14966(10) 0.12887(4) 0.0265(2) Uani 1 1 d .
O7 O -0.0928(3) 0.6563(9) 0.1751(5) 0.075(2) Uani 0.50 1 d P

loop_
_atom_site_aniso_label
_atom_site_aniso_U_11
_atom_site_aniso_U_22
_atom_site_aniso_U_33
_atom_site_aniso_U_23
_atom_site_aniso_U_13
_atom_site_aniso_U_12
C1 0.026(2) 0.068(3) 0.030(2) -0.007(2) 0.0023(16) -0.0059(19)
C2 0.037(2) 0.090(4) 0.029(2) 0.001(2) 0.0041(18) -0.001(2)
C3 0.051(3) 0.067(3) 0.037(2) 0.010(2) 0.016(2) -0.007(2)
C4 0.038(2) 0.056(3) 0.041(2) -0.002(2) 0.0093(19) -0.017(2)
C5 0.0300(19) 0.037(2) 0.0294(19) -0.0054(16) 0.0045(15) -0.0049(16)
C6 0.036(2) 0.050(3) 0.033(2) -0.0021(18) 0.0008(17) -0.0149(19)
C7 0.0238(18) 0.043(2) 0.0255(18) -0.0033(16) -0.0001(14) 0.0012(16)
C8 0.025(2) 0.089(4) 0.039(2) -0.019(2) -0.0010(18) -0.006(2)
C9 0.035(2) 0.110(5) 0.045(3) -0.040(3) -0.002(2) -0.012(3)
C10 0.034(2) 0.070(3) 0.036(2) -0.025(2) 0.0038(18) -0.007(2)
C11 0.0249(18) 0.036(2) 0.0256(18) -0.0043(15) 0.0011(14) -0.0036(15)
C12 0.0221(17) 0.0298(19) 0.0219(17) -0.0004(14) -0.0033(14) -0.0037(14)
C13 0.044(3) 0.251(12) 0.103(6) -0.130(7) -0.001(3) -0.015(5)
C14 0.043(2) 0.036(2) 0.043(2) 0.0003(18) 0.0078(19) 0.0098(18)
C15 0.060(3) 0.033(2) 0.058(3) 0.000(2) 0.019(2) 0.011(2)
C16 0.077(4) 0.026(2) 0.058(3) -0.0083(19) 0.024(3) -0.005(2)
C17 0.048(3) 0.042(2) 0.042(2) -0.0129(19) 0.0102(19) -0.012(2)
C18 0.033(2) 0.0308(19) 0.0261(18) -0.0020(15) 0.0097(15) -0.0056(16)
C19 0.0277(19) 0.036(2) 0.0262(18) -0.0087(16) -0.0025(14) -0.0043(15)
Cu1 0.0191(3) 0.0301(3) 0.0259(3) -0.00216(17) 0.00150(19) -0.00115(16)
Cu2 0.0183(3) 0.0293(3) 0.0196(3) 0.000 0.0007(2) 0.000
N1 0.0240(16) 0.0416(19) 0.0271(16) -0.0040(13) 0.0040(12) -0.0029(13)
N2 0.0223(16) 0.0433(19) 0.0267(17) 0.0000(13) 0.0007(13) -0.0006(13)
N3 0.0327(17) 0.0289(17) 0.0309(16) -0.0033(13) 0.0054(13) 0.0003(13)
N4 0.0207(15) 0.0286(16) 0.0229(15) -0.0033(12) 0.0011(12) -0.0007(11)
O1 0.0451(18) 0.0386(17) 0.0558(19) 0.0078(14) 0.0014(15) 0.0112(13)
O2 0.0200(14) 0.074(2) 0.0404(17) -0.0001(14) -0.0022(12) 0.0061(13)
O3 0.0199(13) 0.0398(15) 0.0219(13) -0.0067(10) 0.0008(10) -0.0012(10)
O4 0.0360(15) 0.0500(17) 0.0307(15) 0.0107(13) 0.0102(12) 0.0036(13)
O5 0.0424(16) 0.0316(15) 0.0423(17) -0.0040(12) -0.0003(13) -0.0049(12)
O6 0.063(3) 0.028(2) 0.052(3) 0.000 0.017(2) 0.000
S1 0.0219(5) 0.0419(6) 0.0310(5) 0.0007(4) -0.0006(4) 0.0070(4)
S2 0.0245(5) 0.0298(5) 0.0252(5) 0.0038(3) 0.0034(3) -0.0011(3)
O7 0.067(5) 0.058(5) 0.102(7) -0.028(4) 0.019(5) -0.009(4)

loop_
_atom_type_symbol
_atom_type_description
_atom_type_scat_dispersion_real
_atom_type_scat_dispersion_imag
_atom_type_scat_source
C C 0.0033 0.0016 'International Tables Vol C Tables 4.2.6.8 and 6.1.1.4'
H H 0.0000 0.0000 'International Tables Vol C Tables 4.2.6.8 and 6.1.1.4'
Cu Cu 0.3201 1.2651 'International Tables Vol C Tables 4.2.6.8 and 6.1.1.4'
N N 0.0061 0.0033 'International Tables Vol C Tables 4.2.6.8 and 6.1.1.4'
O O 0.0106 0.0060 'International Tables Vol C Tables 4.2.6.8 and 6.1.1.4'
S S 0.1246 0.1234 'International Tables Vol C Tables 4.2.6.8 and 6.1.1.4'

loop_
_geom_angle_atom_site_label_1
_geom_angle_atom_site_label_2
_geom_angle_atom_site_label_3
_geom_angle
_geom_angle_site_symmetry_1
_geom_angle_site_symmetry_3
N1 C1 C2 122.3(4) . .
C3 C2 C1 118.5(4) . .
C4 C3 C2 119.6(4) . .
C3 C4 C5 119.3(4) . .
N1 C5 C4 121.3(4) . .
N1 C5 C6 115.4(3) . .
C4 C5 C6 123.3(4) . .
N2 C6 C5 106.6(3) . .
C8 C7 C12 121.6(4) . .
C8 C7 S1 118.8(3) . .
C12 C7 S1 119.6(3) . .
C9 C8 C7 121.6(4) . .
C8 C9 C10 117.9(4) . .
C8 C9 C13 121.7(5) . .
C10 C9 C13 120.4(5) . .
C9 C10 C11 121.6(4) . .
C12 C11 C10 121.2(4) . .
C12 C11 S2 123.9(3) . 2
C10 C11 S2 114.9(3) . 2
O3 C12 C11 123.5(3) . .
O3 C12 C7 120.6(3) . .
C11 C12 C7 115.9(3) . .
N3 C14 C15 122.4(4) . .
C16 C15 C14 118.4(4) . .
C15 C16 C17 119.2(4) . .
C16 C17 C18 119.5(4) . .
N3 C18 C17 121.1(4) . .
N3 C18 C19 117.6(3) . .
C17 C18 C19 121.3(4) . .
N4 C19 C18 111.6(3) . .
N2 Cu1 N4 172.18(13) . .
N2 Cu1 N1 79.10(13) . .
N4 Cu1 N1 104.02(12) . .
N2 Cu1 O3 92.98(13) . .
N4 Cu1 O3 80.98(11) . .
N1 Cu1 O3 152.57(12) . .
N2 Cu1 N3 106.70(13) . .
N4 Cu1 N3 79.88(12) . .
N1 Cu1 N3 101.53(13) . .
O3 Cu1 N3 105.90(11) . .
N2 Cu1 Cu2 132.17(10) . .
N4 Cu1 Cu2 42.05(9) . .
N1 Cu1 Cu2 141.36(9) . .
O3 Cu1 Cu2 39.18(7) . .
N3 Cu1 Cu2 90.92(9) . .
O3 Cu2 O3 167.65(15) 2 .
O3 Cu2 N4 84.54(12) 2 2
O3 Cu2 N4 94.57(12) . 2
O3 Cu2 N4 94.57(12) 2 .
O3 Cu2 N4 84.54(12) . .
N4 Cu2 N4 171.71(16) 2 .
O3 Cu2 O6 96.17(8) 2 .
O3 Cu2 O6 96.17(8) . .
N4 Cu2 O6 94.14(8) 2 .
N4 Cu2 O6 94.14(8) . .
O3 Cu2 Cu1 42.58(8) 2 2
O3 Cu2 Cu1 136.40(8) . 2
N4 Cu2 Cu1 42.22(9) 2 2
N4 Cu2 Cu1 137.08(9) . 2
O6 Cu2 Cu1 93.246(14) . 2
O3 Cu2 Cu1 136.40(8) 2 .
O3 Cu2 Cu1 42.58(8) . .
N4 Cu2 Cu1 137.08(9) 2 .
N4 Cu2 Cu1 42.22(9) . .
O6 Cu2 Cu1 93.246(13) . .
Cu1 Cu2 Cu1 173.51(3) 2 .
C1 N1 C5 118.8(3) . .
C1 N1 Cu1 129.5(3) . .
C5 N1 Cu1 111.7(2) . .
C6 N2 S1 117.3(3) . .
C6 N2 Cu1 110.7(3) . .
S1 N2 Cu1 119.7(2) . .
C18 N3 C14 119.3(3) . .
C18 N3 Cu1 114.3(3) . .
C14 N3 Cu1 126.3(3) . .
C19 N4 S2 113.9(2) . .
C19 N4 Cu2 116.7(2) . .
S2 N4 Cu2 104.46(15) . .
C19 N4 Cu1 112.0(2) . .
S2 N4 Cu1 112.61(16) . .
Cu2 N4 Cu1 95.73(13) . .
C12 O3 Cu2 128.2(2) . .
C12 O3 Cu1 126.1(2) . .
Cu2 O3 Cu1 98.24(11) . .
O2 S1 O1 116.32(19) . .
O2 S1 N2 111.85(19) . .
O1 S1 N2 107.76(19) . .
O2 S1 C7 107.33(19) . .
O1 S1 C7 105.4(2) . .
N2 S1 C7 107.64(18) . .
O5 S2 O4 117.27(18) . .
O5 S2 N4 105.30(16) . .
O4 S2 N4 111.57(17) . .
O5 S2 C11 110.43(18) . 2
O4 S2 C11 105.25(17) . 2
N4 S2 C11 106.63(17) . 2

loop_
_geom_bond_atom_site_label_1
_geom_bond_atom_site_label_2
_geom_bond_distance
_geom_bond_site_symmetry_2
C1 N1 1.338(5) .
C1 C2 1.390(7) .
C2 C3 1.370(7) .
C3 C4 1.369(7) .
C4 C5 1.392(6) .
C5 N1 1.344(5) .
C5 C6 1.494(6) .
C6 N2 1.472(5) .
C7 C8 1.386(6) .
C7 C12 1.413(5) .
C7 S1 1.771(4) .
C8 C9 1.375(7) .
C9 C10 1.378(6) .
C9 C13 1.527(7) .
C10 C11 1.400(5) .
C11 C12 1.403(5) .
C11 S2 1.768(4) 2
C12 O3 1.335(4) .
C14 N3 1.345(5) .
C14 C15 1.381(7) .
C15 C16 1.380(8) .
C16 C17 1.384(7) .
C17 C18 1.386(6) .
C18 N3 1.338(5) .
C18 C19 1.497(5) .
C19 N4 1.492(5) .
Cu1 N2 1.937(3) .
Cu1 N4 2.066(3) .
Cu1 N1 2.085(3) .
Cu1 O3 2.091(3) .
Cu1 N3 2.122(3) .
Cu1 Cu2 3.0586(6) .
Cu2 O3 1.953(3) 2
Cu2 O3 1.953(3) .
Cu2 N4 2.059(3) 2
Cu2 N4 2.059(3) .
Cu2 O6 2.239(4) .
Cu2 Cu1 3.0586(6) 2
N2 S1 1.573(3) .
N4 S2 1.630(3) .
O1 S1 1.449(3) .
O2 S1 1.442(3) .
O4 S2 1.442(3) .
O5 S2 1.435(3) .
S2 C11 1.768(4) 2
